data_1571357
loop_
_publ_author_name
'Li, Xing-Chi'
'Cheng, Ying'
'Wang, Xu-Dong'
'Tong, Shuo'
'Wang, Mei-Xiang'

_publ_section_title
;
 <i>De novo</i> synthesis of inherently chiral heteracalix[4]aromatics
 from enantioselective macrocyclization enabled by chiral phosphoric
 acid-catalyzed intramolecular S<sub>N</sub>Ar reaction.
;
_journal_issue 10
_journal_name_full 'Chemical science'
_journal_page_first 3610
_journal_page_last 3615
_journal_paper_doi 10.1039/d3sc06436k
_journal_volume 15
_journal_year 2024
_chemical_formula_sum 'C45 H43 N9 O4'
_chemical_formula_weight 773.88
_space_group_crystal_system triclinic
_space_group_IT_number 2
_space_group_name_Hall '-P 1'
_space_group_name_H-M_alt 'P -1'
_atom_sites_solution_hydrogens geom
_audit_creation_method SHELXL-2018/3
_audit_update_record
;
2023-10-26 deposited with the CCDC.	2024-01-25 downloaded from the CCDC.
;
_cell_angle_alpha 105.174(2)
_cell_angle_beta 98.881(2)
_cell_angle_gamma 107.685(2)
_cell_formula_units_Z 2
_cell_length_a 10.0108(2)
_cell_length_b 12.9368(3)
_cell_length_c 17.2186(4)
_cell_measurement_reflns_used 6323
_cell_measurement_temperature 100(2)
_cell_measurement_theta_max 62.489
_cell_measurement_theta_min 2.749
_cell_volume 1983.04(9)
_computing_cell_refinement 'CrysAlisPro 1.171.42.55a (Rigaku OD, 2022)'
_computing_data_collection 'CrysAlisPro 1.171.42.55a (Rigaku OD, 2022)'
_computing_data_reduction 'CrysAlisPro 1.171.42.55a (Rigaku OD, 2022)'
_computing_structure_refinement 'SHELXL-2018/3 (Sheldrick, 2018)'
_computing_structure_solution 'SHELXT 2018/2 (Sheldrick, 2018)'
_diffrn_ambient_temperature 100(2)
_diffrn_detector_area_resol_mean 10.0000
_diffrn_measured_fraction_theta_full 0.998
_diffrn_measured_fraction_theta_max 0.998
_diffrn_measurement_device_type 'XtaLAB Synergy R, DW system, HyPix'
_diffrn_measurement_method '\w scans'
_diffrn_radiation_type CuK\a
_diffrn_radiation_wavelength 1.54184
_diffrn_reflns_av_R_equivalents 0.0219
_diffrn_reflns_av_unetI/netI 0.0120
_diffrn_reflns_Laue_measured_fraction_full 0.998
_diffrn_reflns_Laue_measured_fraction_max 0.998
_diffrn_reflns_limit_h_max 9
_diffrn_reflns_limit_h_min -11
_diffrn_reflns_limit_k_max 14
_diffrn_reflns_limit_k_min -14
_diffrn_reflns_limit_l_max 19
_diffrn_reflns_limit_l_min -19
_diffrn_reflns_number 33123
_diffrn_reflns_point_group_measured_fraction_full 0.998
_diffrn_reflns_point_group_measured_fraction_max 0.998
_diffrn_reflns_theta_full 62.489
_diffrn_reflns_theta_max 62.489
_diffrn_reflns_theta_min 2.749
_exptl_absorpt_coefficient_mu 0.691
_exptl_absorpt_correction_T_max 1.00000
_exptl_absorpt_correction_T_min 0.77729
_exptl_absorpt_correction_type multi-scan
_exptl_crystal_colour colourless
_exptl_crystal_density_diffrn 1.296
_exptl_crystal_description block
_exptl_crystal_F_000 816
_exptl_crystal_size_max 0.200
_exptl_crystal_size_mid 0.100
_exptl_crystal_size_min 0.050
_refine_diff_density_max 0.493
_refine_diff_density_min -0.390
_refine_diff_density_rms 0.037
_refine_ls_extinction_coef 0.0046(3)
_refine_ls_extinction_expression Fc^*^=kFc[1+0.001xFc^2^\l^3^/sin(2\q)]^-1/4^
_refine_ls_extinction_method 'SHELXL-2018/3 (Sheldrick 2018)'
_refine_ls_goodness_of_fit_ref 0.999
_refine_ls_hydrogen_treatment constr
_refine_ls_matrix_type full
_refine_ls_number_parameters 524
_refine_ls_number_reflns 6323
_refine_ls_number_restraints 0
_refine_ls_restrained_S_all 0.999
_refine_ls_R_factor_all 0.0373
_refine_ls_R_factor_gt 0.0365
_refine_ls_shift/su_max 0.000
_refine_ls_shift/su_mean 0.000
_refine_ls_structure_factor_coef Fsqd
_refine_ls_weighting_details 'w=1/[\s^2^(Fo^2^)+(0.0445P)^2^+1.2500P] where P=(Fo^2^+2Fc^2^)/3'
_refine_ls_weighting_scheme calc
_refine_ls_wR_factor_gt 0.0922
_refine_ls_wR_factor_ref 0.0928
_reflns_Friedel_coverage 0.000
_reflns_number_gt 6153
_reflns_number_total 6323
_reflns_threshold_expression 'I > 2\s(I)'
_cod_data_source_file d3sc06436k2.cif
_cod_data_source_block a
_cod_original_cell_volume 1983.04(8)
_cod_database_code 1571357
_shelx_shelxl_version_number 2018/3
_shelx_space_group_comment
;
The symmetry employed for this shelxl refinement is uniquely defined
by the following loop, which should always be used as a source of
symmetry information in preference to the above space-group names.
They are only intended as comments.
;

loop_
_space_group_symop_operation_xyz
'x, y, z'
'-x, -y, -z'

loop_
_atom_site_label
_atom_site_type_symbol
_atom_site_fract_x
_atom_site_fract_y
_atom_site_fract_z
_atom_site_U_iso_or_equiv
_atom_site_adp_type
_atom_site_occupancy
_atom_site_site_symmetry_order
_atom_site_calc_flag
_atom_site_refinement_flags_posn
_atom_site_refinement_flags_adp
_atom_site_refinement_flags_occupancy
_atom_site_disorder_assembly
_atom_site_disorder_group
C1 C 0.53041(14) 0.81768(11) 0.36774(8) 0.0172(3) Uani 1 1 d . . . . .
C2 C 0.52264(14) 0.83668(11) 0.29161(8) 0.0171(3) Uani 1 1 d . . . . .
C3 C 0.62650(14) 0.82417(11) 0.24845(8) 0.0181(3) Uani 1 1 d . . . . .
H3A H 0.617995 0.836041 0.196025 0.022 Uiso 1 1 calc R U . . .
C4 C 0.74204(14) 0.79511(12) 0.27862(8) 0.0185(3) Uani 1 1 d . . . . .
C5 C 0.74596(15) 0.77257(12) 0.35377(9) 0.0192(3) Uani 1 1 d . . . . .
H5A H 0.822038 0.750869 0.376079 0.023 Uiso 1 1 calc R U . . .
C6 C 0.64115(15) 0.78120(12) 0.39646(8) 0.0185(3) Uani 1 1 d . . . . .
C7 C 0.75688(16) 0.84891(14) 0.54686(9) 0.0285(4) Uani 1 1 d . . . . .
H7A H 0.833692 0.897157 0.528850 0.043 Uiso 1 1 calc R U . . .
H7B H 0.709599 0.896228 0.577457 0.043 Uiso 1 1 calc R U . . .
H7C H 0.799029 0.813642 0.583104 0.043 Uiso 1 1 calc R U . . .
C8 C 0.53323(15) 0.68185(12) 0.48497(9) 0.0192(3) Uani 1 1 d . . . . .
C9 C 0.40968(15) 0.61322(12) 0.56901(8) 0.0202(3) Uani 1 1 d . . . . .
C10 C 0.32552(15) 0.53162(12) 0.43275(8) 0.0192(3) Uani 1 1 d . . . . .
C11 C 0.18456(15) 0.47962(12) 0.23692(9) 0.0198(3) Uani 1 1 d . . . . .
H11A H 0.154399 0.541761 0.258663 0.024 Uiso 1 1 calc R U . . .
C12 C 0.22784(15) 0.42270(12) 0.28761(8) 0.0202(3) Uani 1 1 d . . . . .
C13 C 0.26856(16) 0.33013(13) 0.25770(9) 0.0261(3) Uani 1 1 d . . . . .
H13A H 0.297042 0.291447 0.293370 0.031 Uiso 1 1 calc R U . . .
C14 C 0.26674(17) 0.29525(14) 0.17435(10) 0.0288(3) Uani 1 1 d . . . . .
H14A H 0.293637 0.231292 0.152463 0.035 Uiso 1 1 calc R U . . .
C15 C 0.22638(16) 0.35192(13) 0.12213(9) 0.0236(3) Uani 1 1 d . . . . .
H15A H 0.226568 0.327312 0.065109 0.028 Uiso 1 1 calc R U . . .
C16 C 0.18575(14) 0.44463(12) 0.15347(8) 0.0185(3) Uani 1 1 d . . . . .
C17 C 0.17373(14) 0.61131(12) 0.11282(8) 0.0167(3) Uani 1 1 d . . . . .
C18 C 0.13378(14) 0.75435(12) 0.07481(8) 0.0169(3) Uani 1 1 d . . . . .
C19 C 0.30540(14) 0.79576(12) 0.18919(8) 0.0159(3) Uani 1 1 d . . . . .
C20 C 0.44023(16) 0.99647(12) 0.27917(9) 0.0241(3) Uani 1 1 d . . . . .
H20A H 0.521621 1.037732 0.328769 0.036 Uiso 1 1 calc R U . . .
H20B H 0.463956 1.023668 0.233187 0.036 Uiso 1 1 calc R U . . .
H20C H 0.353482 1.010495 0.291090 0.036 Uiso 1 1 calc R U . . .
C21 C 0.86246(15) 0.79611(13) 0.23300(9) 0.0217(3) Uani 1 1 d . . . . .
C22 C 0.80154(18) 0.75930(15) 0.13850(10) 0.0305(4) Uani 1 1 d . . . . .
H22A H 0.751900 0.809834 0.125843 0.046 Uiso 1 1 calc R U . . .
H22B H 0.881134 0.764702 0.111175 0.046 Uiso 1 1 calc R U . . .
H22C H 0.732697 0.679865 0.118184 0.046 Uiso 1 1 calc R U . . .
C23 C 0.97401(18) 0.91913(14) 0.26403(12) 0.0361(4) Uani 1 1 d . . . . .
H23A H 0.926148 0.971606 0.253311 0.054 Uiso 1 1 calc R U . . .
H23B H 1.016251 0.941708 0.323923 0.054 Uiso 1 1 calc R U . . .
H23C H 1.050843 0.922613 0.234656 0.054 Uiso 1 1 calc R U . . .
C24 C 0.93900(16) 0.71530(14) 0.25021(10) 0.0268(3) Uani 1 1 d . . . . .
H24A H 0.868695 0.636429 0.230623 0.040 Uiso 1 1 calc R U . . .
H24B H 1.015928 0.719338 0.220878 0.040 Uiso 1 1 calc R U . . .
H24C H 0.981336 0.738433 0.310146 0.040 Uiso 1 1 calc R U . . .
C25 C 0.28974(15) 0.79844(13) 0.38642(9) 0.0213(3) Uani 1 1 d . . . . .
H25A H 0.256526 0.722553 0.342599 0.026 Uiso 1 1 calc R U . . .
H25B H 0.264460 0.852872 0.361338 0.026 Uiso 1 1 calc R U . . .
C26 C 0.21750(14) 0.78901(12) 0.45588(8) 0.0187(3) Uani 1 1 d . . . . .
C27 C 0.25138(16) 0.88525(13) 0.52533(9) 0.0273(3) Uani 1 1 d . . . . .
H27A H 0.321942 0.956025 0.529167 0.033 Uiso 1 1 calc R U . . .
C28 C 0.18310(18) 0.87879(15) 0.58897(10) 0.0346(4) Uani 1 1 d . . . . .
H28A H 0.207111 0.944944 0.636233 0.041 Uiso 1 1 calc R U . . .
C29 C 0.07977(17) 0.77588(15) 0.58375(10) 0.0313(4) Uani 1 1 d . . . . .
H29A H 0.033554 0.771493 0.627631 0.038 Uiso 1 1 calc R U . . .
C30 C 0.04397(16) 0.67987(14) 0.51495(10) 0.0278(3) Uani 1 1 d . . . . .
H30A H -0.027611 0.609543 0.511018 0.033 Uiso 1 1 calc R U . . .
C31 C 0.11317(16) 0.68657(13) 0.45141(9) 0.0231(3) Uani 1 1 d . . . . .
H31A H 0.088863 0.620216 0.404259 0.028 Uiso 1 1 calc R U . . .
C32 C 0.27798(18) 0.53982(14) 0.65800(9) 0.0305(4) Uani 1 1 d . . . . .
H32A H 0.272990 0.461081 0.629597 0.037 Uiso 1 1 calc R U . . .
H32B H 0.186987 0.548218 0.633962 0.037 Uiso 1 1 calc R U . . .
C33 C 0.29774(17) 0.56115(13) 0.74976(9) 0.0287(4) Uani 1 1 d . . . . .
C34 C 0.21283(19) 0.61048(14) 0.79181(10) 0.0328(4) Uani 1 1 d . . . . .
H34A H 0.145543 0.634342 0.762758 0.039 Uiso 1 1 calc R U . . .
C35 C 0.2252(2) 0.62529(15) 0.87579(10) 0.0361(4) Uani 1 1 d . . . . .
H35A H 0.165999 0.658384 0.903887 0.043 Uiso 1 1 calc R U . . .
C36 C 0.3239(2) 0.59167(15) 0.91818(10) 0.0393(4) Uani 1 1 d . . . . .
H36A H 0.332006 0.600945 0.975505 0.047 Uiso 1 1 calc R U . . .
C37 C 0.41147(19) 0.54435(16) 0.87741(11) 0.0377(4) Uani 1 1 d . . . . .
H37A H 0.480920 0.523025 0.907172 0.045 Uiso 1 1 calc R U . . .
C38 C 0.39762(18) 0.52811(15) 0.79299(10) 0.0327(4) Uani 1 1 d . . . . .
H38A H 0.456388 0.494467 0.764907 0.039 Uiso 1 1 calc R U . . .
C39 C 0.07632(16) 0.90093(13) 0.03013(9) 0.0242(3) Uani 1 1 d . . . . .
H39A H 0.103793 0.944093 0.090412 0.029 Uiso 1 1 calc R U . . .
H39B H -0.015558 0.907064 0.004893 0.029 Uiso 1 1 calc R U . . .
C40 C 0.19245(16) 0.95322(13) -0.00850(10) 0.0257(3) Uani 1 1 d . . . . .
C41 C 0.31769(18) 1.04447(14) 0.04042(12) 0.0358(4) Uani 1 1 d . . . . .
H41A H 0.330883 1.072534 0.098932 0.043 Uiso 1 1 calc R U . . .
C42 C 0.4236(2) 1.09496(17) 0.00464(16) 0.0498(5) Uani 1 1 d . . . . .
H42A H 0.507501 1.159002 0.038245 0.060 Uiso 1 1 calc R U . . .
C43 C 0.4069(2) 1.0521(2) -0.07947(16) 0.0549(6) Uani 1 1 d . . . . .
H43A H 0.480149 1.085572 -0.103984 0.066 Uiso 1 1 calc R U . . .
C44 C 0.2840(2) 0.9606(2) -0.12852(13) 0.0481(5) Uani 1 1 d . . . . .
H44A H 0.273423 0.930869 -0.186672 0.058 Uiso 1 1 calc R U . . .
C45 C 0.17576(19) 0.91151(15) -0.09367(11) 0.0341(4) Uani 1 1 d . . . . .
H45A H 0.090374 0.849509 -0.127979 0.041 Uiso 1 1 calc R U . . .
N1 N 0.64985(12) 0.75890(10) 0.47397(7) 0.0200(3) Uani 1 1 d . . . . .
N2 N 0.43438(12) 0.60131(10) 0.41551(7) 0.0199(3) Uani 1 1 d . . . . .
N3 N 0.52722(12) 0.69108(10) 0.56332(7) 0.0212(3) Uani 1 1 d . . . . .
N4 N 0.30382(13) 0.53053(10) 0.50712(7) 0.0215(3) Uani 1 1 d . . . . .
N5 N 0.13686(13) 0.49753(10) 0.09798(7) 0.0197(3) Uani 1 1 d . . . . .
H5B H 0.077163 0.451797 0.049606 0.024 Uiso 1 1 calc R U . . .
N6 N 0.28026(12) 0.68471(10) 0.17935(7) 0.0174(3) Uani 1 1 d . . . . .
N7 N 0.09755(12) 0.64187(10) 0.05645(7) 0.0181(3) Uani 1 1 d . . . . .
N8 N 0.23285(12) 0.83742(10) 0.13938(7) 0.0174(3) Uani 1 1 d . . . . .
N9 N 0.41280(12) 0.87337(10) 0.25600(7) 0.0171(2) Uani 1 1 d . . . . .
O1 O 0.21455(11) 0.44937(8) 0.37008(6) 0.0233(2) Uani 1 1 d . . . . .
O2 O 0.44477(10) 0.83889(8) 0.42033(6) 0.0199(2) Uani 1 1 d . . . . .
O3 O 0.40181(11) 0.62395(9) 0.64729(6) 0.0245(2) Uani 1 1 d . . . . .
O4 O 0.05434(10) 0.78119(8) 0.01832(6) 0.0211(2) Uani 1 1 d . . . . .

loop_
_atom_site_aniso_label
_atom_site_aniso_U_11
_atom_site_aniso_U_22
_atom_site_aniso_U_33
_atom_site_aniso_U_23
_atom_site_aniso_U_13
_atom_site_aniso_U_12
C1 0.0129(6) 0.0169(7) 0.0165(7) 0.0024(5) 0.0046(5) 0.0003(5)
C2 0.0136(6) 0.0155(7) 0.0178(7) 0.0039(5) 0.0019(5) 0.0017(5)
C3 0.0177(7) 0.0187(7) 0.0152(7) 0.0057(5) 0.0040(5) 0.0027(6)
C4 0.0158(7) 0.0186(7) 0.0175(7) 0.0046(5) 0.0043(5) 0.0027(5)
C5 0.0143(7) 0.0216(7) 0.0195(7) 0.0063(6) 0.0025(5) 0.0047(6)
C6 0.0162(7) 0.0196(7) 0.0155(7) 0.0056(5) 0.0024(5) 0.0017(5)
C7 0.0195(8) 0.0387(9) 0.0180(7) 0.0091(7) 0.0013(6) -0.0002(7)
C8 0.0164(7) 0.0250(7) 0.0177(7) 0.0090(6) 0.0038(5) 0.0081(6)
C9 0.0208(7) 0.0252(7) 0.0166(7) 0.0093(6) 0.0053(6) 0.0084(6)
C10 0.0190(7) 0.0214(7) 0.0170(7) 0.0079(6) 0.0031(6) 0.0066(6)
C11 0.0188(7) 0.0171(7) 0.0197(7) 0.0044(6) 0.0033(6) 0.0035(6)
C12 0.0174(7) 0.0216(7) 0.0161(7) 0.0058(6) 0.0016(5) 0.0011(6)
C13 0.0250(8) 0.0276(8) 0.0263(8) 0.0123(6) 0.0018(6) 0.0098(6)
C14 0.0322(9) 0.0291(8) 0.0278(8) 0.0070(7) 0.0048(7) 0.0181(7)
C15 0.0223(7) 0.0284(8) 0.0181(7) 0.0045(6) 0.0032(6) 0.0100(6)
C16 0.0150(7) 0.0195(7) 0.0175(7) 0.0063(6) 0.0009(5) 0.0029(5)
C17 0.0156(7) 0.0218(7) 0.0137(6) 0.0060(6) 0.0065(5) 0.0066(6)
C18 0.0140(6) 0.0253(8) 0.0150(7) 0.0092(6) 0.0071(5) 0.0083(6)
C19 0.0132(6) 0.0214(7) 0.0152(7) 0.0068(5) 0.0079(5) 0.0062(5)
C20 0.0238(8) 0.0201(7) 0.0253(8) 0.0048(6) 0.0045(6) 0.0069(6)
C21 0.0176(7) 0.0277(8) 0.0217(7) 0.0093(6) 0.0086(6) 0.0079(6)
C22 0.0298(8) 0.0495(10) 0.0244(8) 0.0166(7) 0.0153(7) 0.0229(8)
C23 0.0276(9) 0.0331(9) 0.0463(10) 0.0101(8) 0.0219(8) 0.0053(7)
C24 0.0203(7) 0.0392(9) 0.0276(8) 0.0149(7) 0.0107(6) 0.0140(7)
C25 0.0134(7) 0.0286(8) 0.0189(7) 0.0068(6) 0.0030(5) 0.0047(6)
C26 0.0139(7) 0.0238(7) 0.0177(7) 0.0062(6) 0.0029(5) 0.0068(6)
C27 0.0206(8) 0.0263(8) 0.0267(8) 0.0030(6) 0.0068(6) 0.0014(6)
C28 0.0282(9) 0.0397(10) 0.0235(8) -0.0037(7) 0.0091(7) 0.0062(7)
C29 0.0220(8) 0.0487(10) 0.0220(8) 0.0108(7) 0.0106(6) 0.0094(7)
C30 0.0219(8) 0.0318(9) 0.0292(8) 0.0142(7) 0.0086(6) 0.0042(7)
C31 0.0218(7) 0.0228(7) 0.0228(7) 0.0055(6) 0.0055(6) 0.0072(6)
C32 0.0292(8) 0.0324(9) 0.0217(8) 0.0095(7) 0.0087(7) -0.0016(7)
C33 0.0289(8) 0.0273(8) 0.0218(8) 0.0082(6) 0.0086(6) -0.0021(7)
C34 0.0383(9) 0.0291(8) 0.0301(9) 0.0119(7) 0.0139(7) 0.0065(7)
C35 0.0432(10) 0.0331(9) 0.0284(9) 0.0082(7) 0.0180(8) 0.0063(8)
C36 0.0439(10) 0.0404(10) 0.0207(8) 0.0083(7) 0.0120(7) -0.0031(8)
C37 0.0311(9) 0.0438(10) 0.0302(9) 0.0172(8) 0.0044(7) 0.0002(8)
C38 0.0276(8) 0.0373(9) 0.0277(8) 0.0113(7) 0.0103(7) 0.0021(7)
C39 0.0267(8) 0.0267(8) 0.0263(8) 0.0122(6) 0.0076(6) 0.0159(6)
C40 0.0267(8) 0.0245(8) 0.0361(9) 0.0170(7) 0.0098(7) 0.0160(7)
C41 0.0324(9) 0.0250(8) 0.0525(11) 0.0142(8) 0.0078(8) 0.0140(7)
C42 0.0305(10) 0.0357(10) 0.0921(17) 0.0394(11) 0.0105(10) 0.0109(8)
C43 0.0370(11) 0.0736(15) 0.0930(18) 0.0705(14) 0.0305(11) 0.0295(11)
C44 0.0491(12) 0.0757(14) 0.0527(12) 0.0475(11) 0.0292(10) 0.0372(11)
C45 0.0368(9) 0.0423(10) 0.0352(9) 0.0238(8) 0.0135(7) 0.0194(8)
N1 0.0146(6) 0.0273(6) 0.0148(6) 0.0082(5) 0.0023(5) 0.0027(5)
N2 0.0183(6) 0.0238(6) 0.0170(6) 0.0083(5) 0.0041(5) 0.0057(5)
N3 0.0187(6) 0.0272(6) 0.0164(6) 0.0091(5) 0.0044(5) 0.0050(5)
N4 0.0211(6) 0.0250(6) 0.0177(6) 0.0091(5) 0.0050(5) 0.0054(5)
N5 0.0221(6) 0.0188(6) 0.0132(6) 0.0037(5) -0.0009(5) 0.0046(5)
N6 0.0161(6) 0.0193(6) 0.0161(6) 0.0058(5) 0.0039(5) 0.0055(5)
N7 0.0178(6) 0.0212(6) 0.0152(6) 0.0071(5) 0.0038(5) 0.0063(5)
N8 0.0158(6) 0.0218(6) 0.0165(6) 0.0075(5) 0.0061(5) 0.0074(5)
N9 0.0154(6) 0.0182(6) 0.0164(6) 0.0054(5) 0.0033(5) 0.0049(5)
O1 0.0227(5) 0.0254(5) 0.0155(5) 0.0073(4) 0.0027(4) 0.0008(4)
O2 0.0131(5) 0.0273(5) 0.0155(5) 0.0034(4) 0.0048(4) 0.0044(4)
O3 0.0238(5) 0.0292(6) 0.0159(5) 0.0087(4) 0.0065(4) 0.0017(4)
O4 0.0202(5) 0.0241(5) 0.0202(5) 0.0104(4) 0.0027(4) 0.0083(4)

loop_
_atom_type_symbol
_atom_type_description
_atom_type_scat_dispersion_real
_atom_type_scat_dispersion_imag
_atom_type_scat_source
C C 0.0181 0.0091 'International Tables Vol C Tables 4.2.6.8 and 6.1.1.4'
H H 0.0000 0.0000 'International Tables Vol C Tables 4.2.6.8 and 6.1.1.4'
N N 0.0311 0.0180 'International Tables Vol C Tables 4.2.6.8 and 6.1.1.4'
O O 0.0492 0.0322 'International Tables Vol C Tables 4.2.6.8 and 6.1.1.4'

loop_
_geom_angle_atom_site_label_1
_geom_angle_atom_site_label_2
_geom_angle_atom_site_label_3
_geom_angle
_geom_angle_site_symmetry_1
_geom_angle_site_symmetry_3
_geom_angle_publ_flag
O2 C1 C2 125.54(12) . . ?
O2 C1 C6 116.56(12) . . ?
C2 C1 C6 117.75(12) . . ?
C1 C2 C3 119.93(13) . . ?
C1 C2 N9 122.37(12) . . ?
C3 C2 N9 117.66(12) . . ?
C4 C3 C2 122.93(13) . . ?
C4 C3 H3A 118.5 . . ?
C2 C3 H3A 118.5 . . ?
C3 C4 C5 116.54(12) . . ?
C3 C4 C21 120.38(12) . . ?
C5 C4 C21 122.96(12) . . ?
C6 C5 C4 121.36(13) . . ?
C6 C5 H5A 119.3 . . ?
C4 C5 H5A 119.3 . . ?
C5 C6 C1 121.29(13) . . ?
C5 C6 N1 119.76(12) . . ?
C1 C6 N1 118.85(12) . . ?
N1 C7 H7A 109.5 . . ?
N1 C7 H7B 109.5 . . ?
H7A C7 H7B 109.5 . . ?
N1 C7 H7C 109.5 . . ?
H7A C7 H7C 109.5 . . ?
H7B C7 H7C 109.5 . . ?
N3 C8 N2 125.75(13) . . ?
N3 C8 N1 116.89(12) . . ?
N2 C8 N1 117.36(12) . . ?
N4 C9 N3 127.64(13) . . ?
N4 C9 O3 118.91(12) . . ?
N3 C9 O3 113.45(12) . . ?
N2 C10 N4 128.54(13) . . ?
N2 C10 O1 119.92(12) . . ?
N4 C10 O1 111.52(12) . . ?
C12 C11 C16 119.04(13) . . ?
C12 C11 H11A 120.5 . . ?
C16 C11 H11A 120.5 . . ?
C13 C12 C11 122.07(13) . . ?
C13 C12 O1 117.54(12) . . ?
C11 C12 O1 119.95(13) . . ?
C12 C13 C14 118.14(14) . . ?
C12 C13 H13A 120.9 . . ?
C14 C13 H13A 120.9 . . ?
C13 C14 C15 121.19(14) . . ?
C13 C14 H14A 119.4 . . ?
C15 C14 H14A 119.4 . . ?
C16 C15 C14 119.70(14) . . ?
C16 C15 H15A 120.1 . . ?
C14 C15 H15A 120.1 . . ?
C15 C16 C11 119.83(13) . . ?
C15 C16 N5 118.85(12) . . ?
C11 C16 N5 121.18(12) . . ?
N6 C17 N5 119.57(12) . . ?
N6 C17 N7 125.04(12) . . ?
N5 C17 N7 115.39(12) . . ?
N7 C18 N8 128.57(12) . . ?
N7 C18 O4 111.70(12) . . ?
N8 C18 O4 119.72(12) . . ?
N6 C19 N8 126.16(12) . . ?
N6 C19 N9 116.50(12) . . ?
N8 C19 N9 117.34(12) . . ?
N9 C20 H20A 109.5 . . ?
N9 C20 H20B 109.5 . . ?
H20A C20 H20B 109.5 . . ?
N9 C20 H20C 109.5 . . ?
H20A C20 H20C 109.5 . . ?
H20B C20 H20C 109.5 . . ?
C24 C21 C23 108.78(13) . . ?
C24 C21 C22 107.89(12) . . ?
C23 C21 C22 109.24(13) . . ?
C24 C21 C4 111.94(12) . . ?
C23 C21 C4 107.82(12) . . ?
C22 C21 C4 111.13(12) . . ?
C21 C22 H22A 109.5 . . ?
C21 C22 H22B 109.5 . . ?
H22A C22 H22B 109.5 . . ?
C21 C22 H22C 109.5 . . ?
H22A C22 H22C 109.5 . . ?
H22B C22 H22C 109.5 . . ?
C21 C23 H23A 109.5 . . ?
C21 C23 H23B 109.5 . . ?
H23A C23 H23B 109.5 . . ?
C21 C23 H23C 109.5 . . ?
H23A C23 H23C 109.5 . . ?
H23B C23 H23C 109.5 . . ?
C21 C24 H24A 109.5 . . ?
C21 C24 H24B 109.5 . . ?
H24A C24 H24B 109.5 . . ?
C21 C24 H24C 109.5 . . ?
H24A C24 H24C 109.5 . . ?
H24B C24 H24C 109.5 . . ?
O2 C25 C26 108.30(11) . . ?
O2 C25 H25A 110.0 . . ?
C26 C25 H25A 110.0 . . ?
O2 C25 H25B 110.0 . . ?
C26 C25 H25B 110.0 . . ?
H25A C25 H25B 108.4 . . ?
C31 C26 C27 118.67(13) . . ?
C31 C26 C25 121.50(13) . . ?
C27 C26 C25 119.80(13) . . ?
C28 C27 C26 120.56(14) . . ?
C28 C27 H27A 119.7 . . ?
C26 C27 H27A 119.7 . . ?
C27 C28 C29 120.08(15) . . ?
C27 C28 H28A 120.0 . . ?
C29 C28 H28A 120.0 . . ?
C30 C29 C28 120.10(14) . . ?
C30 C29 H29A 119.9 . . ?
C28 C29 H29A 119.9 . . ?
C29 C30 C31 119.65(14) . . ?
C29 C30 H30A 120.2 . . ?
C31 C30 H30A 120.2 . . ?
C30 C31 C26 120.94(14) . . ?
C30 C31 H31A 119.5 . . ?
C26 C31 H31A 119.5 . . ?
O3 C32 C33 107.30(12) . . ?
O3 C32 H32A 110.3 . . ?
C33 C32 H32A 110.3 . . ?
O3 C32 H32B 110.3 . . ?
C33 C32 H32B 110.3 . . ?
H32A C32 H32B 108.5 . . ?
C34 C33 C38 119.29(15) . . ?
C34 C33 C32 120.34(15) . . ?
C38 C33 C32 120.33(15) . . ?
C35 C34 C33 120.79(17) . . ?
C35 C34 H34A 119.6 . . ?
C33 C34 H34A 119.6 . . ?
C36 C35 C34 119.61(16) . . ?
C36 C35 H35A 120.2 . . ?
C34 C35 H35A 120.2 . . ?
C35 C36 C37 120.26(15) . . ?
C35 C36 H36A 119.9 . . ?
C37 C36 H36A 119.9 . . ?
C36 C37 C38 120.07(17) . . ?
C36 C37 H37A 120.0 . . ?
C38 C37 H37A 120.0 . . ?
C33 C38 C37 119.97(16) . . ?
C33 C38 H38A 120.0 . . ?
C37 C38 H38A 120.0 . . ?
O4 C39 C40 111.47(11) . . ?
O4 C39 H39A 109.3 . . ?
C40 C39 H39A 109.3 . . ?
O4 C39 H39B 109.3 . . ?
C40 C39 H39B 109.3 . . ?
H39A C39 H39B 108.0 . . ?
C45 C40 C41 119.16(15) . . ?
C45 C40 C39 120.40(15) . . ?
C41 C40 C39 120.44(15) . . ?
C42 C41 C40 120.60(19) . . ?
C42 C41 H41A 119.7 . . ?
C40 C41 H41A 119.7 . . ?
C43 C42 C41 119.73(19) . . ?
C43 C42 H42A 120.1 . . ?
C41 C42 H42A 120.1 . . ?
C42 C43 C44 120.20(18) . . ?
C42 C43 H43A 119.9 . . ?
C44 C43 H43A 119.9 . . ?
C43 C44 C45 120.5(2) . . ?
C43 C44 H44A 119.8 . . ?
C45 C44 H44A 119.8 . . ?
C44 C45 C40 119.80(18) . . ?
C44 C45 H45A 120.1 . . ?
C40 C45 H45A 120.1 . . ?
C8 N1 C6 119.60(11) . . ?
C8 N1 C7 119.20(11) . . ?
C6 N1 C7 116.83(11) . . ?
C10 N2 C8 112.66(12) . . ?
C9 N3 C8 113.36(12) . . ?
C9 N4 C10 112.04(12) . . ?
C17 N5 C16 125.83(11) . . ?
C17 N5 H5B 117.1 . . ?
C16 N5 H5B 117.1 . . ?
C17 N6 C19 114.51(11) . . ?
C18 N7 C17 113.46(11) . . ?
C18 N8 C19 112.17(11) . . ?
C19 N9 C2 117.92(11) . . ?
C19 N9 C20 121.90(11) . . ?
C2 N9 C20 118.41(11) . . ?
C10 O1 C12 120.29(11) . . ?
C1 O2 C25 118.84(10) . . ?
C9 O3 C32 116.26(11) . . ?
C18 O4 C39 119.18(11) . . ?

loop_
_geom_bond_atom_site_label_1
_geom_bond_atom_site_label_2
_geom_bond_distance
_geom_bond_site_symmetry_2
_geom_bond_publ_flag
C1 O2 1.3721(16) . ?
C1 C2 1.3905(19) . ?
C1 C6 1.403(2) . ?
C2 C3 1.392(2) . ?
C2 N9 1.4393(17) . ?
C3 C4 1.389(2) . ?
C3 H3A 0.9500 . ?
C4 C5 1.396(2) . ?
C4 C21 1.5358(19) . ?
C5 C6 1.386(2) . ?
C5 H5A 0.9500 . ?
C6 N1 1.4326(18) . ?
C7 N1 1.4632(18) . ?
C7 H7A 0.9800 . ?
C7 H7B 0.9800 . ?
C7 H7C 0.9800 . ?
C8 N3 1.3353(18) . ?
C8 N2 1.3605(18) . ?
C8 N1 1.3612(18) . ?
C9 N4 1.3299(19) . ?
C9 N3 1.3326(19) . ?
C9 O3 1.3357(17) . ?
C10 N2 1.3159(18) . ?
C10 N4 1.3345(18) . ?
C10 O1 1.3569(17) . ?
C11 C12 1.380(2) . ?
C11 C16 1.392(2) . ?
C11 H11A 0.9500 . ?
C12 C13 1.380(2) . ?
C12 O1 1.4081(17) . ?
C13 C14 1.383(2) . ?
C13 H13A 0.9500 . ?
C14 C15 1.387(2) . ?
C14 H14A 0.9500 . ?
C15 C16 1.386(2) . ?
C15 H15A 0.9500 . ?
C16 N5 1.4221(18) . ?
C17 N6 1.3376(18) . ?
C17 N5 1.3461(18) . ?
C17 N7 1.3548(18) . ?
C18 N7 1.3236(18) . ?
C18 N8 1.3271(18) . ?
C18 O4 1.3435(16) . ?
C19 N6 1.3400(18) . ?
C19 N8 1.3568(18) . ?
C19 N9 1.3583(18) . ?
C20 N9 1.4624(18) . ?
C20 H20A 0.9800 . ?
C20 H20B 0.9800 . ?
C20 H20C 0.9800 . ?
C21 C24 1.532(2) . ?
C21 C23 1.535(2) . ?
C21 C22 1.535(2) . ?
C22 H22A 0.9800 . ?
C22 H22B 0.9800 . ?
C22 H22C 0.9800 . ?
C23 H23A 0.9800 . ?
C23 H23B 0.9800 . ?
C23 H23C 0.9800 . ?
C24 H24A 0.9800 . ?
C24 H24B 0.9800 . ?
C24 H24C 0.9800 . ?
C25 O2 1.4458(16) . ?
C25 C26 1.5027(19) . ?
C25 H25A 0.9900 . ?
C25 H25B 0.9900 . ?
C26 C31 1.391(2) . ?
C26 C27 1.391(2) . ?
C27 C28 1.385(2) . ?
C27 H27A 0.9500 . ?
C28 C29 1.387(2) . ?
C28 H28A 0.9500 . ?
C29 C30 1.379(2) . ?
C29 H29A 0.9500 . ?
C30 C31 1.390(2) . ?
C30 H30A 0.9500 . ?
C31 H31A 0.9500 . ?
C32 O3 1.4530(18) . ?
C32 C33 1.501(2) . ?
C32 H32A 0.9900 . ?
C32 H32B 0.9900 . ?
C33 C34 1.390(2) . ?
C33 C38 1.390(2) . ?
C34 C35 1.389(2) . ?
C34 H34A 0.9500 . ?
C35 C36 1.380(3) . ?
C35 H35A 0.9500 . ?
C36 C37 1.388(3) . ?
C36 H36A 0.9500 . ?
C37 C38 1.392(2) . ?
C37 H37A 0.9500 . ?
C38 H38A 0.9500 . ?
C39 O4 1.4503(17) . ?
C39 C40 1.499(2) . ?
C39 H39A 0.9900 . ?
C39 H39B 0.9900 . ?
C40 C45 1.387(2) . ?
C40 C41 1.389(2) . ?
C41 C42 1.387(3) . ?
C41 H41A 0.9500 . ?
C42 C43 1.371(3) . ?
C42 H42A 0.9500 . ?
C43 C44 1.378(3) . ?
C43 H43A 0.9500 . ?
C44 C45 1.385(3) . ?
C44 H44A 0.9500 . ?
C45 H45A 0.9500 . ?
N5 H5B 0.8800 . ?

loop_
_geom_torsion_atom_site_label_1
_geom_torsion_atom_site_label_2
_geom_torsion_atom_site_label_3
_geom_torsion_atom_site_label_4
_geom_torsion
_geom_torsion_site_symmetry_1
_geom_torsion_site_symmetry_2
_geom_torsion_site_symmetry_3
_geom_torsion_site_symmetry_4
_geom_torsion_publ_flag
O2 C1 C2 C3 172.60(12) . . . . ?
C6 C1 C2 C3 -2.76(19) . . . . ?
O2 C1 C2 N9 -5.1(2) . . . . ?
C6 C1 C2 N9 179.52(12) . . . . ?
C1 C2 C3 C4 -1.3(2) . . . . ?
N9 C2 C3 C4 176.56(12) . . . . ?
C2 C3 C4 C5 3.3(2) . . . . ?
C2 C3 C4 C21 -172.96(12) . . . . ?
C3 C4 C5 C6 -1.2(2) . . . . ?
C21 C4 C5 C6 174.88(13) . . . . ?
C4 C5 C6 C1 -2.8(2) . . . . ?
C4 C5 C6 N1 -179.16(12) . . . . ?
O2 C1 C6 C5 -171.03(12) . . . . ?
C2 C1 C6 C5 4.8(2) . . . . ?
O2 C1 C6 N1 5.40(18) . . . . ?
C2 C1 C6 N1 -178.82(12) . . . . ?
C16 C11 C12 C13 -1.8(2) . . . . ?
C16 C11 C12 O1 -174.00(12) . . . . ?
C11 C12 C13 C14 0.7(2) . . . . ?
O1 C12 C13 C14 173.08(13) . . . . ?
C12 C13 C14 C15 0.5(2) . . . . ?
C13 C14 C15 C16 -0.6(2) . . . . ?
C14 C15 C16 C11 -0.5(2) . . . . ?
C14 C15 C16 N5 -176.47(13) . . . . ?
C12 C11 C16 C15 1.7(2) . . . . ?
C12 C11 C16 N5 177.53(12) . . . . ?
C3 C4 C21 C24 -154.97(13) . . . . ?
C5 C4 C21 C24 29.05(19) . . . . ?
C3 C4 C21 C23 85.43(16) . . . . ?
C5 C4 C21 C23 -90.56(16) . . . . ?
C3 C4 C21 C22 -34.26(18) . . . . ?
C5 C4 C21 C22 149.75(14) . . . . ?
O2 C25 C26 C31 -124.12(14) . . . . ?
O2 C25 C26 C27 58.01(17) . . . . ?
C31 C26 C27 C28 0.4(2) . . . . ?
C25 C26 C27 C28 178.35(14) . . . . ?
C26 C27 C28 C29 -0.1(3) . . . . ?
C27 C28 C29 C30 -0.4(3) . . . . ?
C28 C29 C30 C31 0.7(2) . . . . ?
C29 C30 C31 C26 -0.4(2) . . . . ?
C27 C26 C31 C30 -0.1(2) . . . . ?
C25 C26 C31 C30 -178.02(13) . . . . ?
O3 C32 C33 C34 107.01(16) . . . . ?
O3 C32 C33 C38 -75.24(18) . . . . ?
C38 C33 C34 C35 -1.0(2) . . . . ?
C32 C33 C34 C35 176.75(15) . . . . ?
C33 C34 C35 C36 0.6(2) . . . . ?
C34 C35 C36 C37 0.6(3) . . . . ?
C35 C36 C37 C38 -1.5(3) . . . . ?
C34 C33 C38 C37 0.1(2) . . . . ?
C32 C33 C38 C37 -177.63(15) . . . . ?
C36 C37 C38 C33 1.1(2) . . . . ?
O4 C39 C40 C45 62.31(17) . . . . ?
O4 C39 C40 C41 -118.08(15) . . . . ?
C45 C40 C41 C42 1.3(2) . . . . ?
C39 C40 C41 C42 -178.33(14) . . . . ?
C40 C41 C42 C43 -2.1(3) . . . . ?
C41 C42 C43 C44 1.2(3) . . . . ?
C42 C43 C44 C45 0.5(3) . . . . ?
C43 C44 C45 C40 -1.4(3) . . . . ?
C41 C40 C45 C44 0.5(2) . . . . ?
C39 C40 C45 C44 -179.93(15) . . . . ?
N3 C8 N1 C6 -158.40(12) . . . . ?
N2 C8 N1 C6 22.59(19) . . . . ?
N3 C8 N1 C7 -2.61(19) . . . . ?
N2 C8 N1 C7 178.38(13) . . . . ?
C5 C6 N1 C8 -127.26(14) . . . . ?
C1 C6 N1 C8 56.26(18) . . . . ?
C5 C6 N1 C7 76.38(17) . . . . ?
C1 C6 N1 C7 -100.10(15) . . . . ?
N4 C10 N2 C8 -1.0(2) . . . . ?
O1 C10 N2 C8 177.26(12) . . . . ?
N3 C8 N2 C10 1.5(2) . . . . ?
N1 C8 N2 C10 -179.54(12) . . . . ?
N4 C9 N3 C8 0.7(2) . . . . ?
O3 C9 N3 C8 -178.55(12) . . . . ?
N2 C8 N3 C9 -1.5(2) . . . . ?
N1 C8 N3 C9 179.63(12) . . . . ?
N3 C9 N4 C10 -0.2(2) . . . . ?
O3 C9 N4 C10 179.02(12) . . . . ?
N2 C10 N4 C9 0.4(2) . . . . ?
O1 C10 N4 C9 -177.98(12) . . . . ?
N6 C17 N5 C16 10.1(2) . . . . ?
N7 C17 N5 C16 -170.53(12) . . . . ?
C15 C16 N5 C17 -137.13(14) . . . . ?
C11 C16 N5 C17 47.0(2) . . . . ?
N5 C17 N6 C19 -178.42(12) . . . . ?
N7 C17 N6 C19 2.28(19) . . . . ?
N8 C19 N6 C17 0.77(19) . . . . ?
N9 C19 N6 C17 -179.99(11) . . . . ?
N8 C18 N7 C17 0.4(2) . . . . ?
O4 C18 N7 C17 -178.95(10) . . . . ?
N6 C17 N7 C18 -2.81(18) . . . . ?
N5 C17 N7 C18 177.86(11) . . . . ?
N7 C18 N8 C19 2.15(19) . . . . ?
O4 C18 N8 C19 -178.57(11) . . . . ?
N6 C19 N8 C18 -2.76(18) . . . . ?
N9 C19 N8 C18 178.00(11) . . . . ?
N6 C19 N9 C2 22.43(17) . . . . ?
N8 C19 N9 C2 -158.25(11) . . . . ?
N6 C19 N9 C20 -172.95(12) . . . . ?
N8 C19 N9 C20 6.37(18) . . . . ?
C1 C2 N9 C19 -107.59(15) . . . . ?
C3 C2 N9 C19 74.64(16) . . . . ?
C1 C2 N9 C20 87.24(16) . . . . ?
C3 C2 N9 C20 -90.53(15) . . . . ?
N2 C10 O1 C12 12.73(19) . . . . ?
N4 C10 O1 C12 -168.76(12) . . . . ?
C13 C12 O1 C10 96.66(15) . . . . ?
C11 C12 O1 C10 -90.79(16) . . . . ?
C2 C1 O2 C25 47.84(18) . . . . ?
C6 C1 O2 C25 -136.75(13) . . . . ?
C26 C25 O2 C1 157.85(12) . . . . ?
N4 C9 O3 C32 2.13(19) . . . . ?
N3 C9 O3 C32 -178.50(13) . . . . ?
C33 C32 O3 C9 174.97(13) . . . . ?
N7 C18 O4 C39 178.00(11) . . . . ?
N8 C18 O4 C39 -1.39(17) . . . . ?
C40 C39 O4 C18 88.75(15) . . . . ?
